data_4126103
loop_
_publ_author_name
'Chong, Eugene'
'Kampf, Jeff W.'
'Ariafard, Alireza'
'Canty, Allan J.'
'Sanford, Melanie S.'

_publ_section_title
;
 Oxidatively Induced C-H Activation at High Valent Nickel.
;
_journal_issue 17
_journal_name_full 'Journal of the American Chemical Society'
_journal_page_first 6058
_journal_page_last 6061
_journal_paper_doi 10.1021/jacs.7b02387
_journal_volume 139
_journal_year 2017
_chemical_formula_moiety 'C19 H11 F9 N2 Ni'
_chemical_formula_sum 'C19 H11 F9 N2 Ni'
_chemical_formula_weight 497.01
_space_group_crystal_system orthorhombic
_space_group_IT_number 62
_space_group_name_Hall '-P 2ac 2n'
_space_group_name_H-M_alt 'P n m a'
_symmetry_space_group_name_Hall '-P 2ac 2n'
_symmetry_space_group_name_H-M 'P n m a'
_atom_sites_solution_hydrogens geom
_audit_creation_method SHELXL-2016/6
_cell_angle_alpha 90
_cell_angle_beta 90
_cell_angle_gamma 90
_cell_formula_units_Z 4
_cell_length_a 15.88344(9)
_cell_length_b 12.97082(11)
_cell_length_c 8.60488(5)
_cell_measurement_reflns_used 18999
_cell_measurement_temperature 85(2)
_cell_measurement_theta_max 68.7120
_cell_measurement_theta_min 5.5550
_cell_volume 1772.79(2)
_computing_cell_refinement 'CrysAlisPro 1.171.38.41 (Rigaku OD, 2015)'
_computing_data_collection 'CrysAlisPro 1.171.38.41 (Rigaku OD, 2015)'
_computing_data_reduction 'CrysAlisPro 1.171.38.41 (Rigaku OD, 2015)'
_computing_molecular_graphics 'Bruker SHELXTL'
_computing_publication_material 'Bruker SHELXTL'
_computing_structure_refinement 'SHELXL-2016/6 (Sheldrick, 2016)'
_computing_structure_solution 'SHELXT (Sheldrick, 2014)'
_diffrn_ambient_temperature 85(2)
_diffrn_measured_fraction_theta_full 0.998
_diffrn_measured_fraction_theta_max 0.996
_diffrn_measurement_device_type 'Rigaku Saturn 944+ CCD'
_diffrn_measurement_method '\w scans'
_diffrn_radiation_type CuK\a
_diffrn_radiation_wavelength 1.54184
_diffrn_reflns_av_R_equivalents 0.0452
_diffrn_reflns_av_unetI/netI 0.0147
_diffrn_reflns_Laue_measured_fraction_full 0.998
_diffrn_reflns_Laue_measured_fraction_max 0.996
_diffrn_reflns_limit_h_max 19
_diffrn_reflns_limit_h_min -18
_diffrn_reflns_limit_k_max 15
_diffrn_reflns_limit_k_min -13
_diffrn_reflns_limit_l_max 10
_diffrn_reflns_limit_l_min -10
_diffrn_reflns_number 26011
_diffrn_reflns_point_group_measured_fraction_full 0.998
_diffrn_reflns_point_group_measured_fraction_max 0.996
_diffrn_reflns_theta_full 67.684
_diffrn_reflns_theta_max 69.102
_diffrn_reflns_theta_min 5.571
_diffrn_source 'micro-focus rotating anode'
_exptl_absorpt_coefficient_mu 2.550
_exptl_absorpt_correction_T_max 1.00000
_exptl_absorpt_correction_T_min 0.68234
_exptl_absorpt_correction_type multi-scan
_exptl_absorpt_process_details
; 
CrysAlisPro 1.171.38.41 (Rigaku Oxford Diffraction, 2015) 
Empirical absorption correction using spherical harmonics, 
 implemented in SCALE3 ABSPACK scaling algorithm. 
;
_exptl_crystal_colour yellow
_exptl_crystal_density_diffrn 1.862
_exptl_crystal_description plate
_exptl_crystal_F_000 992
_exptl_crystal_size_max 0.180
_exptl_crystal_size_mid 0.090
_exptl_crystal_size_min 0.030
_refine_diff_density_max 0.332
_refine_diff_density_min -0.336
_refine_diff_density_rms 0.083
_refine_ls_extinction_coef 0.0024(3)
_refine_ls_extinction_expression Fc^*^=kFc[1+0.001xFc^2^\l^3^/sin(2\q)]^-1/4^
_refine_ls_extinction_method 'SHELXL-2016/6 (Sheldrick 2016)'
_refine_ls_goodness_of_fit_ref 1.079
_refine_ls_hydrogen_treatment constr
_refine_ls_matrix_type full
_refine_ls_number_parameters 186
_refine_ls_number_reflns 1724
_refine_ls_number_restraints 0
_refine_ls_restrained_S_all 1.079
_refine_ls_R_factor_all 0.0284
_refine_ls_R_factor_gt 0.0283
_refine_ls_shift/su_max 0.001
_refine_ls_shift/su_mean 0.000
_refine_ls_structure_factor_coef Fsqd
_refine_ls_weighting_details 'w=1/[\s^2^(Fo^2^)+(0.0507P)^2^+1.0093P] where P=(Fo^2^+2Fc^2^)/3'
_refine_ls_weighting_scheme calc
_refine_ls_wR_factor_gt 0.0789
_refine_ls_wR_factor_ref 0.0790
_reflns_Friedel_coverage 0.000
_reflns_number_gt 1715
_reflns_number_total 1724
_reflns_threshold_expression 'I > 2\s(I)'
_cod_data_source_file ja7b02387_si_006.cif
_cod_data_source_block ec2154a
_cod_database_code 4126103
_shelx_shelxl_version_number 2016/6
_shelx_space_group_comment
; 
The symmetry employed for this shelxl refinement is uniquely defined 
by the following loop, which should always be used as a source of 
symmetry information in preference to the above space-group names. 
They are only intended as comments. 
;
_shelx_estimated_absorpt_t_min 0.657
_shelx_estimated_absorpt_t_max 0.927

loop_
_space_group_symop_operation_xyz
'x, y, z'
'-x+1/2, -y, z+1/2'
'-x, y+1/2, -z'
'x+1/2, -y+1/2, -z+1/2'
'-x, -y, -z'
'x-1/2, y, -z-1/2'
'x, -y-1/2, z'
'-x-1/2, y-1/2, z-1/2'

loop_
_atom_site_label
_atom_site_type_symbol
_atom_site_fract_x
_atom_site_fract_y
_atom_site_fract_z
_atom_site_U_iso_or_equiv
_atom_site_adp_type
_atom_site_occupancy
_atom_site_site_symmetry_order
_atom_site_calc_flag
_atom_site_refinement_flags_posn
_atom_site_refinement_flags_adp
_atom_site_refinement_flags_occupancy
_atom_site_disorder_assembly
_atom_site_disorder_group
Ni1 Ni 0.67202(2) 0.250000 0.55541(4) 0.01199(16) Uani 1 2 d S T P A .
F1 F 0.71841(7) 0.250000 0.75389(13) 0.0189(3) Uani 1 2 d S T P . .
F2 F 0.40101(7) 0.250000 0.45794(13) 0.0148(3) Uani 1 2 d S T P . .
F3 F 0.49646(8) 0.250000 -0.07085(13) 0.0215(3) Uani 1 2 d S T P . .
F4 F 0.80643(10) 0.34168(12) 0.3840(2) 0.0263(4) Uani 0.804(3) 1 d . . P A 1
F4A F 0.8313(3) 0.3363(5) 0.5599(6) 0.0289(17) Uani 0.196(3) 1 d . . P A 2
F5 F 0.70344(7) 0.44226(9) 0.43340(14) 0.0219(4) Uani 0.804(3) 1 d . . P A 1
F5A F 0.7366(4) 0.4524(4) 0.5471(7) 0.036(2) Uani 0.196(3) 1 d . . P A 2
F6 F 0.78919(7) 0.39927(10) 0.61387(14) 0.0269(4) Uani 0.804(3) 1 d . . P A 1
F6A F 0.7751(4) 0.3730(6) 0.3441(7) 0.0266(15) Uani 0.196(3) 1 d . . P A 2
N1 N 0.58659(7) 0.35409(9) 0.63199(13) 0.0131(3) Uani 1 1 d . . . . .
C1 C 0.60721(9) 0.42673(10) 0.73681(16) 0.0158(3) Uani 1 1 d . . . . .
H1 H 0.664117 0.432523 0.769660 0.019 Uiso 1 1 calc R U . . .
C2 C 0.54775(9) 0.49327(11) 0.79810(17) 0.0172(3) Uani 1 1 d . . . . .
H2 H 0.563798 0.544122 0.871820 0.021 Uiso 1 1 calc R U . . .
C3 C 0.46469(9) 0.48507(11) 0.75108(17) 0.0171(3) Uani 1 1 d . . . . .
H3 H 0.423494 0.531731 0.789267 0.020 Uiso 1 1 calc R U . . .
C4 C 0.44236(8) 0.40770(11) 0.64726(16) 0.0149(3) Uani 1 1 d . . . . .
H4 H 0.385522 0.398805 0.615594 0.018 Uiso 1 1 calc R U . . .
C5 C 0.50534(9) 0.34399(10) 0.59137(16) 0.0128(3) Uani 1 1 d . . . . .
C6 C 0.48649(12) 0.250000 0.4918(2) 0.0127(4) Uani 1 2 d S T P . .
C7 C 0.53636(12) 0.250000 0.3422(2) 0.0124(4) Uani 1 2 d S T P . .
C8 C 0.49286(13) 0.250000 0.2017(2) 0.0142(4) Uani 1 2 d S T P . .
H8 H 0.433063 0.250000 0.199273 0.017 Uiso 1 2 calc R U P . .
C9 C 0.53916(14) 0.250000 0.0663(2) 0.0163(4) Uani 1 2 d S T P . .
C10 C 0.62570(15) 0.250000 0.0645(2) 0.0195(5) Uani 1 2 d S T P . .
H10 H 0.655828 0.250000 -0.030851 0.023 Uiso 1 2 calc R U P . .
C11 C 0.66784(12) 0.250000 0.2056(3) 0.0177(5) Uani 1 2 d S T P . .
H11 H 0.727653 0.250000 0.206542 0.021 Uiso 1 2 calc R U P . .
C12 C 0.62397(12) 0.250000 0.3465(2) 0.0132(4) Uani 1 2 d S T P . .
C13 C 0.74894(9) 0.36125(12) 0.49196(18) 0.0179(3) Uani 1 1 d . . . . .

loop_
_atom_site_aniso_label
_atom_site_aniso_U_11
_atom_site_aniso_U_22
_atom_site_aniso_U_33
_atom_site_aniso_U_23
_atom_site_aniso_U_13
_atom_site_aniso_U_12
Ni1 0.0095(2) 0.0146(2) 0.0119(2) 0.000 0.00015(12) 0.000
F1 0.0155(6) 0.0284(7) 0.0128(5) 0.000 -0.0009(4) 0.000
F2 0.0085(5) 0.0192(6) 0.0168(6) 0.000 -0.0019(4) 0.000
F3 0.0279(7) 0.0257(7) 0.0110(6) 0.000 -0.0050(5) 0.000
F4 0.0176(7) 0.0262(8) 0.0352(9) -0.0012(6) 0.0136(6) -0.0037(6)
F4A 0.017(3) 0.037(3) 0.033(3) 0.009(2) -0.010(2) -0.010(2)
F5 0.0182(6) 0.0169(6) 0.0306(8) 0.0059(5) -0.0006(5) -0.0005(4)
F5A 0.037(3) 0.016(3) 0.056(5) -0.007(2) 0.029(3) -0.008(2)
F6 0.0237(7) 0.0329(8) 0.0241(6) 0.0025(5) -0.0074(5) -0.0144(6)
F6A 0.024(3) 0.037(4) 0.019(3) -0.001(2) 0.006(2) -0.018(3)
N1 0.0128(6) 0.0146(6) 0.0120(6) 0.0009(4) 0.0004(4) -0.0013(4)
C1 0.0166(7) 0.0154(7) 0.0154(7) 0.0004(6) -0.0009(5) -0.0034(5)
C2 0.0214(7) 0.0136(7) 0.0167(7) -0.0008(5) 0.0006(5) -0.0029(5)
C3 0.0205(7) 0.0137(7) 0.0169(6) 0.0009(6) 0.0038(6) 0.0024(5)
C4 0.0142(7) 0.0161(7) 0.0145(6) 0.0023(5) 0.0012(5) 0.0000(5)
C5 0.0142(6) 0.0136(7) 0.0107(6) 0.0023(5) 0.0013(5) -0.0009(5)
C6 0.0075(9) 0.0159(10) 0.0148(9) 0.000 -0.0009(7) 0.000
C7 0.0144(9) 0.0095(9) 0.0134(9) 0.000 0.0007(8) 0.000
C8 0.0153(9) 0.0108(9) 0.0165(10) 0.000 -0.0020(8) 0.000
C9 0.0244(11) 0.0133(10) 0.0113(10) 0.000 -0.0028(8) 0.000
C10 0.0238(11) 0.0203(10) 0.0143(10) 0.000 0.0040(8) 0.000
C11 0.0160(10) 0.0186(10) 0.0186(11) 0.000 0.0027(8) 0.000
C12 0.0146(9) 0.0118(9) 0.0132(9) 0.000 -0.0004(7) 0.000
C13 0.0172(7) 0.0192(7) 0.0173(7) -0.0003(6) 0.0007(6) -0.0017(6)

loop_
_atom_type_symbol
_atom_type_description
_atom_type_scat_dispersion_real
_atom_type_scat_dispersion_imag
_atom_type_scat_source
C C 0.0181 0.0091 'International Tables Vol C Tables 4.2.6.8 and 6.1.1.4'
H H 0.0000 0.0000 'International Tables Vol C Tables 4.2.6.8 and 6.1.1.4'
N N 0.0311 0.0180 'International Tables Vol C Tables 4.2.6.8 and 6.1.1.4'
F F 0.0727 0.0534 'International Tables Vol C Tables 4.2.6.8 and 6.1.1.4'
Ni Ni -3.0029 0.5091 'International Tables Vol C Tables 4.2.6.8 and 6.1.1.4'

loop_
_geom_angle_atom_site_label_1
_geom_angle_atom_site_label_2
_geom_angle_atom_site_label_3
_geom_angle
_geom_angle_site_symmetry_1
_geom_angle_site_symmetry_3
F1 Ni1 C12 179.66(7) . .
F1 Ni1 C13 90.51(5) . 7_565
C12 Ni1 C13 89.26(6) . 7_565
F1 Ni1 C13 90.51(5) . .
C12 Ni1 C13 89.27(6) . .
C13 Ni1 C13 94.32(9) 7_565 .
F1 Ni1 N1 88.09(4) . 7_565
C12 Ni1 N1 92.16(6) . 7_565
C13 Ni1 N1 91.00(6) 7_565 7_565
C13 Ni1 N1 174.52(5) . 7_565
F1 Ni1 N1 88.09(4) . .
C12 Ni1 N1 92.16(6) . .
C13 Ni1 N1 174.52(5) 7_565 .
C13 Ni1 N1 91.00(6) . .
N1 Ni1 N1 83.66(6) 7_565 .
C5 N1 C1 118.47(12) . .
C5 N1 Ni1 119.62(9) . .
C1 N1 Ni1 121.49(9) . .
N1 C1 C2 121.76(13) . .
N1 C1 H1 119.1 . .
C2 C1 H1 119.1 . .
C3 C2 C1 119.42(13) . .
C3 C2 H2 120.3 . .
C1 C2 H2 120.3 . .
C2 C3 C4 119.13(13) . .
C2 C3 H3 120.4 . .
C4 C3 H3 120.4 . .
C5 C4 C3 118.04(13) . .
C5 C4 H4 121.0 . .
C3 C4 H4 121.0 . .
N1 C5 C4 123.08(13) . .
N1 C5 C6 114.46(13) . .
C4 C5 C6 122.18(13) . .
F2 C6 C7 109.49(15) . .
F2 C6 C5 108.11(11) . 7_565
C7 C6 C5 112.14(10) . 7_565
F2 C6 C5 108.11(11) . .
C7 C6 C5 112.14(10) . .
C5 C6 C5 106.67(16) 7_565 .
C12 C7 C8 121.29(18) . .
C12 C7 C6 120.07(17) . .
C8 C7 C6 118.64(17) . .
C9 C8 C7 117.99(18) . .
C9 C8 H8 121.0 . .
C7 C8 H8 121.0 . .
F3 C9 C10 119.24(18) . .
F3 C9 C8 117.86(18) . .
C10 C9 C8 122.90(19) . .
C9 C10 C11 118.24(19) . .
C9 C10 H10 120.9 . .
C11 C10 H10 120.9 . .
C10 C11 C12 121.24(18) . .
C10 C11 H11 119.4 . .
C12 C11 H11 119.4 . .
C7 C12 C11 118.35(18) . .
C7 C12 Ni1 114.53(15) . .
C11 C12 Ni1 127.12(15) . .
F6 C13 F4 107.07(14) . .
F5A C13 F6A 106.9(4) . .
F6 C13 F5 105.09(13) . .
F4 C13 F5 104.60(14) . .
F5A C13 F4A 101.0(4) . .
F6A C13 F4A 97.3(4) . .
F5A C13 Ni1 118.4(2) . .
F6 C13 Ni1 110.67(11) . .
F4 C13 Ni1 118.76(11) . .
F6A C13 Ni1 122.4(3) . .
F5 C13 Ni1 109.67(10) . .
F4A C13 Ni1 106.3(2) . .

loop_
_geom_bond_atom_site_label_1
_geom_bond_atom_site_label_2
_geom_bond_distance
_geom_bond_site_symmetry_2
Ni1 F1 1.8600(12) .
Ni1 C12 1.953(2) .
Ni1 C13 1.9680(15) 7_565
Ni1 C13 1.9680(15) .
Ni1 N1 2.0244(12) 7_565
Ni1 N1 2.0244(12) .
F2 C6 1.389(2) .
F3 C9 1.361(2) .
F4 C13 1.327(2) .
F4A C13 1.468(5) .
F5 C13 1.3712(19) .
F5A C13 1.289(5) .
F6 C13 1.3238(19) .
F6A C13 1.347(6) .
N1 C5 1.3435(18) .
N1 C1 1.3449(18) .
C1 C2 1.384(2) .
C1 H1 0.9500 .
C2 C3 1.384(2) .
C2 H2 0.9500 .
C3 C4 1.390(2) .
C3 H3 0.9500 .
C4 C5 1.384(2) .
C4 H4 0.9500 .
C5 C6 1.5199(18) .
C6 C7 1.512(3) .
C7 C12 1.392(3) .
C7 C8 1.392(3) .
C8 C9 1.378(3) .
C8 H8 0.9500 .
C9 C10 1.375(3) .
C10 C11 1.386(3) .
C10 H10 0.9500 .
C11 C12 1.399(3) .
C11 H11 0.9500 .

loop_
_geom_torsion_atom_site_label_1
_geom_torsion_atom_site_label_2
_geom_torsion_atom_site_label_3
_geom_torsion_atom_site_label_4
_geom_torsion
_geom_torsion_site_symmetry_1
_geom_torsion_site_symmetry_4
C5 N1 C1 C2 -2.7(2) . .
Ni1 N1 C1 C2 -175.19(10) . .
N1 C1 C2 C3 0.2(2) . .
C1 C2 C3 C4 2.2(2) . .
C2 C3 C4 C5 -2.1(2) . .
C1 N1 C5 C4 2.9(2) . .
Ni1 N1 C5 C4 175.51(10) . .
C1 N1 C5 C6 -171.16(12) . .
Ni1 N1 C5 C6 1.49(16) . .
C3 C4 C5 N1 -0.5(2) . .
C3 C4 C5 C6 173.09(13) . .
N1 C5 C6 F2 -179.51(11) . .
C4 C5 C6 F2 6.4(2) . .
N1 C5 C6 C7 -58.71(17) . .
C4 C5 C6 C7 127.22(15) . .
N1 C5 C6 C5 64.42(18) . 7_565
C4 C5 C6 C5 -109.66(15) . 7_565
F2 C6 C7 C12 180.000(0) . .
C5 C6 C7 C12 -59.99(11) 7_565 .
C5 C6 C7 C12 60.00(11) . .
F2 C6 C7 C8 0.000(0) . .
C5 C6 C7 C8 120.01(11) 7_565 .
C5 C6 C7 C8 -120.00(11) . .
C12 C7 C8 C9 0.000(0) . .
C6 C7 C8 C9 180.000(0) . .
C7 C8 C9 F3 180.000(0) . .
C7 C8 C9 C10 0.000(0) . .
F3 C9 C10 C11 180.000(0) . .
C8 C9 C10 C11 0.0 . .
C9 C10 C11 C12 0.000(0) . .
C8 C7 C12 C11 0.000(0) . .
C6 C7 C12 C11 180.000(0) . .
C8 C7 C12 Ni1 180.0 . .
C6 C7 C12 Ni1 0.000(0) . .
C10 C11 C12 C7 0.000(0) . .
C10 C11 C12 Ni1 180.0 . .
